data_2236115
loop_
_publ_author_name
'Vijayakumar, B.'
'Gavaskar, D.'
'Srinivasan, T.'
'Raghunathan, R.'
'Velmurugan, D.'

_publ_section_title
;
 3-(Ferrocen-1-ylcarbonyl)-1-methyl-4-(4-methylphenyl)spiro[pyrrolidine-2,11'-indeno[1,2-<i>b</i>]quinoxaline]
;
_journal_coeditor_code BT6825
_journal_issue 10
_journal_name_full 'Acta Crystallographica Section E'
_journal_page_first m1274
_journal_paper_doi 10.1107/S1600536812036951
_journal_volume 68
_journal_year 2012
_chemical_formula_iupac '[Fe (C5 H5) (C32 H26 N3 O)]'
_chemical_formula_moiety 'C37 H31 Fe N3 O'
_chemical_formula_sum 'C37 H31 Fe N3 O'
_chemical_formula_weight 589.50
_chemical_name_systematic
;
3-(Ferrocen-1-ylcarbonyl)-1-methyl-4-(4-methylphenyl)spiro[pyrrolidine-2,11'-
indeno[1,2-<i>b</i>]quinoxaline]
;
_space_group_IT_number 14
_symmetry_cell_setting monoclinic
_symmetry_space_group_name_Hall '-P 2yn'
_symmetry_space_group_name_H-M 'P 1 21/n 1'
_atom_sites_solution_hydrogens geom
_atom_sites_solution_primary direct
_atom_sites_solution_secondary difmap
_audit_creation_method SHELXL-97
_cell_angle_alpha 90.00
_cell_angle_beta 90.616(2)
_cell_angle_gamma 90.00
_cell_formula_units_Z 4
_cell_length_a 11.5966(3)
_cell_length_b 11.8658(3)
_cell_length_c 20.9383(6)
_cell_measurement_reflns_used 7145
_cell_measurement_temperature 293(2)
_cell_measurement_theta_max 28.34
_cell_measurement_theta_min 1.95
_cell_volume 2881.01(13)
_computing_cell_refinement 'SAINT (Bruker, 2008)'
_computing_data_collection 'APEX2 (Bruker, 2008)'
_computing_data_reduction 'SAINT (Bruker, 2008)'
_computing_molecular_graphics 'ORTEP-3 (Farrugia, 1997)'
_computing_publication_material 'SHELXL97 (Sheldrick, 2008) and PLATON (Spek, 2009)'
_computing_structure_refinement 'SHELXL97 (Sheldrick, 2008)'
_computing_structure_solution 'SHELXS97 (Sheldrick, 2008)'
_diffrn_ambient_temperature 293(2)
_diffrn_measured_fraction_theta_full 0.994
_diffrn_measured_fraction_theta_max 0.994
_diffrn_measurement_device_type 'Bruker SMART APEXII area-detector'
_diffrn_measurement_method '\w and \f scans'
_diffrn_radiation_monochromator graphite
_diffrn_radiation_source 'fine-focus sealed tube'
_diffrn_radiation_type MoK\a
_diffrn_radiation_wavelength 0.71073
_diffrn_reflns_av_R_equivalents 0.0255
_diffrn_reflns_av_sigmaI/netI 0.0276
_diffrn_reflns_limit_h_max 15
_diffrn_reflns_limit_h_min -14
_diffrn_reflns_limit_k_max 14
_diffrn_reflns_limit_k_min -15
_diffrn_reflns_limit_l_max 25
_diffrn_reflns_limit_l_min -27
_diffrn_reflns_number 26509
_diffrn_reflns_theta_full 28.34
_diffrn_reflns_theta_max 28.34
_diffrn_reflns_theta_min 1.95
_exptl_absorpt_coefficient_mu 0.559
_exptl_absorpt_correction_type none
_exptl_crystal_colour Brown
_exptl_crystal_density_diffrn 1.359
_exptl_crystal_density_method 'not measured'
_exptl_crystal_description Block
_exptl_crystal_F_000 1232
_exptl_crystal_size_max 0.2
_exptl_crystal_size_mid 0.2
_exptl_crystal_size_min 0.2
_refine_diff_density_max 0.262
_refine_diff_density_min -0.306
_refine_ls_extinction_method none
_refine_ls_goodness_of_fit_ref 1.015
_refine_ls_hydrogen_treatment constr
_refine_ls_matrix_type full
_refine_ls_number_parameters 381
_refine_ls_number_reflns 7145
_refine_ls_number_restraints 0
_refine_ls_restrained_S_all 1.015
_refine_ls_R_factor_all 0.0582
_refine_ls_R_factor_gt 0.0372
_refine_ls_shift/su_max 0.023
_refine_ls_shift/su_mean 0.000
_refine_ls_structure_factor_coef Fsqd
_refine_ls_weighting_details 'calc w=1/[\s^2^(Fo^2^)+(0.0573P)^2^+0.5923P] where P=(Fo^2^+2Fc^2^)/3'
_refine_ls_weighting_scheme calc
_refine_ls_wR_factor_gt 0.0985
_refine_ls_wR_factor_ref 0.1102
_reflns_number_gt 5247
_reflns_number_total 7145
_reflns_threshold_expression I>2sigma(I)
_cod_data_source_file bt6825.cif
_cod_data_source_block I
_cod_original_sg_symbol_H-M 'P 21/n'
_cod_database_code 2236115
_cod_database_fobs_code 2236115

loop_
_symmetry_equiv_pos_as_xyz
'x, y, z'
'-x+1/2, y+1/2, -z+1/2'
'-x, -y, -z'
'x-1/2, -y-1/2, z-1/2'

loop_
_atom_site_type_symbol
_atom_site_label
_atom_site_fract_x
_atom_site_fract_y
_atom_site_fract_z
_atom_site_U_iso_or_equiv
_atom_site_adp_type
_atom_site_calc_flag
_atom_site_refinement_flags
_atom_site_occupancy
_atom_site_symmetry_multiplicity
C C1 0.29739(19) 0.35976(18) -0.10411(9) 0.0570(5) Uani d . 1 1
H H1 0.2331 0.4050 -0.0976 0.068 Uiso calc R 1 1
C C2 0.3437(2) 0.3508(2) -0.16349(10) 0.0716(7) Uani d . 1 1
H H2 0.3110 0.3904 -0.1975 0.086 Uiso calc R 1 1
C C3 0.4399(2) 0.2825(2) -0.17355(11) 0.0776(8) Uani d . 1 1
H H3 0.4719 0.2789 -0.2141 0.093 Uiso calc R 1 1
C C4 0.4876(2) 0.2215(2) -0.12547(11) 0.0718(7) Uani d . 1 1
H H4 0.5502 0.1747 -0.1333 0.086 Uiso calc R 1 1
C C5 0.44203(16) 0.22899(17) -0.06319(9) 0.0527(5) Uani d . 1 1
C C6 0.34719(15) 0.30038(15) -0.05269(8) 0.0461(4) Uani d . 1 1
C C7 0.35581(13) 0.26030(14) 0.05261(8) 0.0378(3) Uani d . 1 1
C C8 0.45054(14) 0.18715(15) 0.04184(9) 0.0447(4) Uani d . 1 1
C C9 0.49029(15) 0.14277(15) 0.10323(9) 0.0473(4) Uani d . 1 1
C C10 0.42069(14) 0.18700(14) 0.15109(8) 0.0412(4) Uani d . 1 1
C C11 0.32625(13) 0.26329(13) 0.12383(7) 0.0357(3) Uani d . 1 1
C C12 0.44572(16) 0.16378(16) 0.21433(9) 0.0524(4) Uani d . 1 1
H H12 0.4015 0.1947 0.2467 0.063 Uiso calc R 1 1
C C13 0.53779(19) 0.09358(19) 0.22876(12) 0.0669(6) Uani d . 1 1
H H13 0.5544 0.0764 0.2712 0.080 Uiso calc R 1 1
C C14 0.6054(2) 0.0487(2) 0.18112(13) 0.0735(7) Uani d . 1 1
H H14 0.6666 0.0016 0.1919 0.088 Uiso calc R 1 1
C C15 0.58319(18) 0.07298(18) 0.11806(12) 0.0659(6) Uani d . 1 1
H H15 0.6292 0.0435 0.0860 0.079 Uiso calc R 1 1
C C16 0.19757(12) 0.22576(13) 0.13323(7) 0.0335(3) Uani d . 1 1
H H16 0.1661 0.2027 0.0916 0.040 Uiso calc R 1 1
C C17 0.13242(14) 0.33248(14) 0.15504(8) 0.0384(4) Uani d . 1 1
H H17 0.1192 0.3268 0.2011 0.046 Uiso calc R 1 1
C C18 0.21749(15) 0.42714(14) 0.14355(8) 0.0414(4) Uani d . 1 1
H H18A 0.2111 0.4552 0.1001 0.050 Uiso calc R 1 1
H H18B 0.2053 0.4890 0.1730 0.050 Uiso calc R 1 1
C C19 0.42792(17) 0.44471(16) 0.14190(10) 0.0530(5) Uani d . 1 1
H H19A 0.4262 0.4674 0.0979 0.080 Uiso calc R 1 1
H H19B 0.4974 0.4032 0.1505 0.080 Uiso calc R 1 1
H H19C 0.4257 0.5103 0.1687 0.080 Uiso calc R 1 1
C C20 0.01671(14) 0.34623(14) 0.12153(8) 0.0395(4) Uani d . 1 1
C C21 -0.08575(16) 0.34224(17) 0.15446(9) 0.0530(5) Uani d . 1 1
H H21 -0.0841 0.3338 0.1986 0.064 Uiso calc R 1 1
C C22 -0.19103(16) 0.35058(18) 0.12277(11) 0.0594(5) Uani d . 1 1
H H22 -0.2587 0.3457 0.1461 0.071 Uiso calc R 1 1
C C23 -0.19783(15) 0.36583(15) 0.05778(10) 0.0501(4) Uani d . 1 1
C C24 -0.09542(16) 0.37090(16) 0.02483(9) 0.0500(4) Uani d . 1 1
H H24 -0.0974 0.3811 -0.0192 0.060 Uiso calc R 1 1
C C25 0.01009(15) 0.36115(15) 0.05584(8) 0.0457(4) Uani d . 1 1
H H25 0.0776 0.3647 0.0323 0.055 Uiso calc R 1 1
C C26 0.18900(13) 0.12623(14) 0.17858(7) 0.0352(3) Uani d . 1 1
C C27 0.20428(13) 0.01427(14) 0.15034(7) 0.0357(3) Uani d . 1 1
C C28 0.20015(15) -0.08985(14) 0.18424(9) 0.0429(4) Uani d . 1 1
H H28 0.1963 -0.0982 0.2283 0.051 Uiso calc R 1 1
C C29 0.20304(17) -0.17801(16) 0.13901(10) 0.0535(5) Uani d . 1 1
H H29 0.2013 -0.2547 0.1482 0.064 Uiso calc R 1 1
C C30 0.20898(17) -0.13008(16) 0.07734(9) 0.0527(5) Uani d . 1 1
H H30 0.2115 -0.1699 0.0391 0.063 Uiso calc R 1 1
C C31 0.21043(14) -0.01244(14) 0.08348(8) 0.0408(4) Uani d . 1 1
H H31 0.2146 0.0392 0.0502 0.049 Uiso calc R 1 1
C C32 -0.07832(18) 0.0154(3) 0.14632(14) 0.0808(8) Uani d . 1 1
H H32 -0.0782 0.0858 0.1659 0.097 Uiso calc R 1 1
C C33 -0.07821(18) -0.0055(2) 0.08054(12) 0.0733(7) Uani d . 1 1
H H33 -0.0779 0.0487 0.0485 0.088 Uiso calc R 1 1
C C34 -0.0786(2) -0.1200(3) 0.07176(14) 0.0866(8) Uani d . 1 1
H H34 -0.0791 -0.1567 0.0325 0.104 Uiso calc R 1 1
C C35 -0.0781(2) -0.1716(3) 0.1306(2) 0.0998(11) Uani d . 1 1
H H35 -0.0775 -0.2490 0.1378 0.120 Uiso calc R 1 1
C C36 -0.0786(2) -0.0890(4) 0.17706(14) 0.0946(10) Uani d . 1 1
H H36 -0.0790 -0.1008 0.2210 0.114 Uiso calc R 1 1
C C37 -0.31185(17) 0.3780(2) 0.02292(12) 0.0678(6) Uani d . 1 1
H H37A -0.3713 0.3418 0.0470 0.102 Uiso calc R 1 1
H H37B -0.3068 0.3433 -0.0184 0.102 Uiso calc R 1 1
H H37C -0.3299 0.4565 0.0179 0.102 Uiso calc R 1 1
N N1 0.30156(12) 0.31494(12) 0.00747(6) 0.0426(3) Uani d . 1 1
N N2 0.49441(14) 0.16877(15) -0.01466(8) 0.0561(4) Uani d . 1 1
N N3 0.32874(11) 0.37402(11) 0.15487(6) 0.0384(3) Uani d . 1 1
O O1 0.17339(11) 0.13915(11) 0.23535(5) 0.0502(3) Uani d . 1 1
Fe Fe1 0.06387(2) -0.07469(2) 0.123016(11) 0.04181(9) Uani d . 1 1

loop_
_atom_site_aniso_label
_atom_site_aniso_U_11
_atom_site_aniso_U_22
_atom_site_aniso_U_33
_atom_site_aniso_U_12
_atom_site_aniso_U_13
_atom_site_aniso_U_23
C1 0.0695(13) 0.0608(12) 0.0408(10) -0.0229(10) 0.0043(9) -0.0020(9)
C2 0.0903(17) 0.0848(17) 0.0399(11) -0.0422(14) 0.0044(10) -0.0026(11)
C3 0.0872(17) 0.103(2) 0.0433(12) -0.0423(15) 0.0236(11) -0.0244(13)
C4 0.0661(14) 0.0919(18) 0.0579(14) -0.0252(13) 0.0249(11) -0.0307(13)
C5 0.0510(11) 0.0600(12) 0.0476(10) -0.0217(9) 0.0151(8) -0.0189(9)
C6 0.0517(10) 0.0489(10) 0.0380(9) -0.0218(8) 0.0080(7) -0.0086(7)
C7 0.0373(8) 0.0370(8) 0.0393(9) -0.0097(7) 0.0073(6) -0.0064(7)
C8 0.0378(9) 0.0427(9) 0.0537(10) -0.0075(7) 0.0089(7) -0.0114(8)
C9 0.0369(9) 0.0424(10) 0.0628(12) -0.0022(7) 0.0026(8) -0.0088(8)
C10 0.0355(8) 0.0385(9) 0.0496(10) -0.0034(7) -0.0016(7) -0.0036(7)
C11 0.0356(8) 0.0368(8) 0.0348(8) -0.0032(6) 0.0010(6) -0.0023(6)
C12 0.0497(10) 0.0536(11) 0.0538(11) 0.0018(8) -0.0090(8) -0.0014(9)
C13 0.0622(13) 0.0615(13) 0.0765(15) 0.0061(10) -0.0222(11) 0.0043(11)
C14 0.0544(13) 0.0641(14) 0.1016(19) 0.0161(11) -0.0182(12) -0.0036(13)
C15 0.0484(11) 0.0575(13) 0.0917(18) 0.0102(9) 0.0034(11) -0.0122(11)
C16 0.0339(8) 0.0361(8) 0.0305(8) -0.0021(6) 0.0011(6) -0.0018(6)
C17 0.0409(9) 0.0408(9) 0.0335(8) 0.0033(7) 0.0032(6) -0.0011(7)
C18 0.0475(9) 0.0357(9) 0.0410(9) 0.0025(7) -0.0014(7) -0.0051(7)
C19 0.0515(11) 0.0469(10) 0.0606(12) -0.0133(8) -0.0008(9) -0.0063(9)
C20 0.0394(8) 0.0360(8) 0.0432(9) 0.0020(7) 0.0048(7) 0.0002(7)
C21 0.0468(10) 0.0617(12) 0.0506(11) 0.0095(9) 0.0104(8) 0.0096(9)
C22 0.0385(10) 0.0653(13) 0.0747(14) 0.0055(9) 0.0139(9) 0.0093(11)
C23 0.0394(9) 0.0400(10) 0.0709(13) 0.0003(7) -0.0035(8) -0.0021(9)
C24 0.0492(10) 0.0511(11) 0.0497(10) -0.0014(8) -0.0039(8) -0.0026(8)
C25 0.0383(9) 0.0532(11) 0.0456(10) -0.0015(8) 0.0033(7) -0.0006(8)
C26 0.0337(8) 0.0400(9) 0.0318(8) -0.0031(6) 0.0002(6) -0.0008(6)
C27 0.0333(8) 0.0392(9) 0.0347(8) -0.0015(6) -0.0013(6) 0.0011(6)
C28 0.0423(9) 0.0427(9) 0.0436(9) 0.0008(7) -0.0034(7) 0.0065(7)
C29 0.0602(12) 0.0362(10) 0.0641(12) 0.0060(8) 0.0006(9) 0.0032(8)
C30 0.0615(12) 0.0460(11) 0.0508(11) 0.0047(9) 0.0035(9) -0.0112(8)
C31 0.0436(9) 0.0427(9) 0.0362(8) 0.0006(7) 0.0044(7) 0.0006(7)
C32 0.0390(11) 0.099(2) 0.105(2) 0.0058(12) 0.0031(12) -0.0299(17)
C33 0.0480(12) 0.0911(18) 0.0804(16) 0.0039(11) -0.0125(11) 0.0230(14)
C34 0.0658(15) 0.100(2) 0.093(2) -0.0099(14) -0.0330(14) -0.0246(17)
C35 0.0642(16) 0.0845(19) 0.150(3) -0.0357(14) -0.0271(18) 0.036(2)
C36 0.0426(12) 0.167(3) 0.0742(17) -0.0171(16) 0.0051(11) 0.032(2)
C37 0.0438(11) 0.0635(13) 0.0959(17) 0.0014(10) -0.0121(10) -0.0107(12)
N1 0.0465(8) 0.0462(8) 0.0352(7) -0.0094(6) 0.0064(6) -0.0033(6)
N2 0.0477(9) 0.0622(10) 0.0588(10) -0.0089(8) 0.0153(7) -0.0201(8)
N3 0.0403(7) 0.0357(7) 0.0392(7) -0.0039(6) -0.0005(6) -0.0054(6)
O1 0.0692(8) 0.0498(7) 0.0319(6) -0.0028(6) 0.0060(5) -0.0001(5)
Fe1 0.04165(15) 0.04181(15) 0.04185(15) -0.00598(10) -0.00464(10) 0.00020(10)

loop_
_atom_type_symbol
_atom_type_description
_atom_type_scat_dispersion_real
_atom_type_scat_dispersion_imag
_atom_type_scat_source
C C 0.0033 0.0016 'International Tables Vol C Tables 4.2.6.8 and 6.1.1.4'
H H 0.0000 0.0000 'International Tables Vol C Tables 4.2.6.8 and 6.1.1.4'
N N 0.0061 0.0033 'International Tables Vol C Tables 4.2.6.8 and 6.1.1.4'
O O 0.0106 0.0060 'International Tables Vol C Tables 4.2.6.8 and 6.1.1.4'
Fe Fe 0.3463 0.8444 'International Tables Vol C Tables 4.2.6.8 and 6.1.1.4'

loop_
_geom_angle_atom_site_label_1
_geom_angle_atom_site_label_2
_geom_angle_atom_site_label_3
_geom_angle
C2 C1 C6 119.8(2)
C2 C1 H1 120.1
C6 C1 H1 120.1
C1 C2 C3 120.3(2)
C1 C2 H2 119.8
C3 C2 H2 119.8
C4 C3 C2 121.2(2)
C4 C3 H3 119.4
C2 C3 H3 119.4
C3 C4 C5 119.9(2)
C3 C4 H4 120.0
C5 C4 H4 120.0
N2 C5 C6 122.42(16)
N2 C5 C4 118.8(2)
C6 C5 C4 118.8(2)
N1 C6 C1 118.50(18)
N1 C6 C5 121.66(17)
C1 C6 C5 119.84(17)
N1 C7 C8 123.88(15)
N1 C7 C11 125.63(15)
C8 C7 C11 110.48(15)
N2 C8 C7 123.60(18)
N2 C8 C9 127.79(17)
C7 C8 C9 108.56(15)
C15 C9 C10 121.06(19)
C15 C9 C8 130.39(19)
C10 C9 C8 108.48(15)
C12 C10 C9 119.76(17)
C12 C10 C11 128.28(16)
C9 C10 C11 111.88(15)
N3 C11 C10 110.80(12)
N3 C11 C7 116.62(13)
C10 C11 C7 100.53(13)
N3 C11 C16 102.27(12)
C10 C11 C16 117.61(13)
C7 C11 C16 109.73(12)
C10 C12 C13 118.9(2)
C10 C12 H12 120.6
C13 C12 H12 120.6
C14 C13 C12 121.1(2)
C14 C13 H13 119.5
C12 C13 H13 119.5
C15 C14 C13 120.8(2)
C15 C14 H14 119.6
C13 C14 H14 119.6
C14 C15 C9 118.4(2)
C14 C15 H15 120.8
C9 C15 H15 120.8
C26 C16 C17 114.62(12)
C26 C16 C11 111.53(12)
C17 C16 C11 105.82(12)
C26 C16 H16 108.2
C17 C16 H16 108.2
C11 C16 H16 108.2
C18 C17 C20 114.90(14)
C18 C17 C16 103.84(12)
C20 C17 C16 112.60(13)
C18 C17 H17 108.4
C20 C17 H17 108.4
C16 C17 H17 108.4
N3 C18 C17 103.35(13)
N3 C18 H18A 111.1
C17 C18 H18A 111.1
N3 C18 H18B 111.1
C17 C18 H18B 111.1
H18A C18 H18B 109.1
N3 C19 H19A 109.5
N3 C19 H19B 109.5
H19A C19 H19B 109.5
N3 C19 H19C 109.5
H19A C19 H19C 109.5
H19B C19 H19C 109.5
C21 C20 C25 117.41(16)
C21 C20 C17 121.82(15)
C25 C20 C17 120.75(15)
C20 C21 C22 121.10(18)
C20 C21 H21 119.5
C22 C21 H21 119.5
C23 C22 C21 121.60(18)
C23 C22 H22 119.2
C21 C22 H22 119.2
C22 C23 C24 117.38(17)
C22 C23 C37 122.12(18)
C24 C23 C37 120.50(19)
C23 C24 C25 121.52(18)
C23 C24 H24 119.2
C25 C24 H24 119.2
C24 C25 C20 120.98(17)
C24 C25 H25 119.5
C20 C25 H25 119.5
O1 C26 C27 121.96(15)
O1 C26 C16 121.68(14)
C27 C26 C16 116.33(13)
C28 C27 C31 107.21(14)
C28 C27 C26 125.44(14)
C31 C27 C26 126.87(14)
C28 C27 Fe1 69.92(9)
C31 C27 Fe1 69.94(9)
C26 C27 Fe1 119.20(10)
C29 C28 C27 107.88(16)
C29 C28 Fe1 70.51(10)
C27 C28 Fe1 68.86(9)
C29 C28 H28 126.1
C27 C28 H28 126.1
Fe1 C28 H28 126.1
C30 C29 C28 108.45(16)
C30 C29 Fe1 69.90(11)
C28 C29 Fe1 69.05(10)
C30 C29 H29 125.8
C28 C29 H29 125.8
Fe1 C29 H29 126.9
C31 C30 C29 108.52(16)
C31 C30 Fe1 69.37(10)
C29 C30 Fe1 69.81(11)
C31 C30 H30 125.7
C29 C30 H30 125.7
Fe1 C30 H30 126.7
C30 C31 C27 107.94(15)
C30 C31 Fe1 70.55(11)
C27 C31 Fe1 68.52(9)
C30 C31 H31 126.0
C27 C31 H31 126.0
Fe1 C31 H31 126.5
C33 C32 C36 107.2(3)
C33 C32 Fe1 70.14(13)
C36 C32 Fe1 69.44(15)
C33 C32 H32 126.4
C36 C32 H32 126.4
Fe1 C32 H32 125.6
C34 C33 C32 107.9(2)
C34 C33 Fe1 70.17(13)
C32 C33 Fe1 69.59(13)
C34 C33 H33 126.0
C32 C33 H33 126.0
Fe1 C33 H33 125.8
C33 C34 C35 108.7(3)
C33 C34 Fe1 70.45(13)
C35 C34 Fe1 69.48(14)
C33 C34 H34 125.6
C35 C34 H34 125.6
Fe1 C34 H34 126.0
C34 C35 C36 108.3(3)
C34 C35 Fe1 70.82(15)
C36 C35 Fe1 70.11(14)
C34 C35 H35 125.8
C36 C35 H35 125.8
Fe1 C35 H35 124.8
C35 C36 C32 107.8(3)
C35 C36 Fe1 69.84(16)
C32 C36 Fe1 70.21(14)
C35 C36 H36 126.1
C32 C36 H36 126.1
Fe1 C36 H36 125.4
C23 C37 H37A 109.5
C23 C37 H37B 109.5
H37A C37 H37B 109.5
C23 C37 H37C 109.5
H37A C37 H37C 109.5
H37B C37 H37C 109.5
C7 N1 C6 114.35(15)
C8 N2 C5 114.00(17)
C19 N3 C18 115.01(14)
C19 N3 C11 116.54(13)
C18 N3 C11 107.65(12)
C35 Fe1 C27 158.95(12)
C35 Fe1 C36 40.05(13)
C27 Fe1 C36 123.19(11)
C35 Fe1 C32 67.39(13)
C27 Fe1 C32 108.14(9)
C36 Fe1 C32 40.35(12)
C35 Fe1 C34 39.71(12)
C27 Fe1 C34 159.51(11)
C36 Fe1 C34 66.96(12)
C32 Fe1 C34 66.95(11)
C35 Fe1 C28 122.02(11)
C27 Fe1 C28 41.22(6)
C36 Fe1 C28 105.92(10)
C32 Fe1 C28 121.56(9)
C34 Fe1 C28 158.70(11)
C35 Fe1 C33 66.84(11)
C27 Fe1 C33 124.02(9)
C36 Fe1 C33 67.40(11)
C32 Fe1 C33 40.27(10)
C34 Fe1 C33 39.38(11)
C28 Fe1 C33 158.62(10)
C35 Fe1 C31 157.57(13)
C27 Fe1 C31 41.54(6)
C36 Fe1 C31 161.66(13)
C32 Fe1 C31 126.18(10)
C34 Fe1 C31 123.94(11)
C28 Fe1 C31 69.01(7)
C33 Fe1 C31 110.55(9)
C35 Fe1 C29 106.73(11)
C27 Fe1 C29 68.61(7)
C36 Fe1 C29 120.34(11)
C32 Fe1 C29 156.28(11)
C34 Fe1 C29 124.16(10)
C28 Fe1 C29 40.44(7)
C33 Fe1 C29 160.65(10)
C31 Fe1 C29 67.96(7)
C35 Fe1 C30 121.88(13)
C27 Fe1 C30 68.69(7)
C36 Fe1 C30 156.05(13)
C32 Fe1 C30 162.39(11)
C34 Fe1 C30 109.57(10)
C28 Fe1 C30 68.26(8)
C33 Fe1 C30 126.09(10)
C31 Fe1 C30 40.09(7)
C29 Fe1 C30 40.29(8)

loop_
_geom_bond_atom_site_label_1
_geom_bond_atom_site_label_2
_geom_bond_distance
C1 C2 1.364(3)
C1 C6 1.406(3)
C1 H1 0.9300
C2 C3 1.398(4)
C2 H2 0.9300
C3 C4 1.353(4)
C3 H3 0.9300
C4 C5 1.415(3)
C4 H4 0.9300
C5 N2 1.378(3)
C5 C6 1.407(3)
C6 N1 1.382(2)
C7 N1 1.303(2)
C7 C8 1.420(2)
C7 C11 1.534(2)
C8 N2 1.311(2)
C8 C9 1.459(3)
C9 C15 1.391(3)
C9 C10 1.396(2)
C10 C12 1.380(2)
C10 C11 1.527(2)
C11 N3 1.466(2)
C11 C16 1.572(2)
C12 C13 1.385(3)
C12 H12 0.9300
C13 C14 1.382(3)
C13 H13 0.9300
C14 C15 1.373(3)
C14 H14 0.9300
C15 H15 0.9300
C16 C26 1.519(2)
C16 C17 1.546(2)
C16 H16 0.9800
C17 C18 1.516(2)
C17 C20 1.516(2)
C17 H17 0.9800
C18 N3 1.453(2)
C18 H18A 0.9700
C18 H18B 0.9700
C19 N3 1.452(2)
C19 H19A 0.9600
C19 H19B 0.9600
C19 H19C 0.9600
C20 C21 1.381(2)
C20 C25 1.388(2)
C21 C22 1.387(3)
C21 H21 0.9300
C22 C23 1.374(3)
C22 H22 0.9300
C23 C24 1.381(3)
C23 C37 1.510(3)
C24 C25 1.384(2)
C24 H24 0.9300
C25 H25 0.9300
C26 O1 1.2140(19)
C26 C27 1.466(2)
C27 C28 1.426(2)
C27 C31 1.438(2)
C27 Fe1 2.0181(15)
C28 C29 1.412(3)
C28 Fe1 2.0321(17)
C28 H28 0.9300
C29 C30 1.413(3)
C29 Fe1 2.0513(19)
C29 H29 0.9300
C30 C31 1.402(3)
C30 Fe1 2.053(2)
C30 H30 0.9300
C31 Fe1 2.0372(17)
C31 H31 0.9300
C32 C33 1.400(3)
C32 C36 1.396(4)
C32 Fe1 2.029(2)
C32 H32 0.9300
C33 C34 1.371(4)
C33 Fe1 2.037(2)
C33 H33 0.9300
C34 C35 1.375(4)
C34 Fe1 2.033(2)
C34 H34 0.9300
C35 C36 1.382(5)
C35 Fe1 2.016(2)
C35 H35 0.9300
C36 Fe1 2.019(2)
C36 H36 0.9300
C37 H37A 0.9600
C37 H37B 0.9600
C37 H37C 0.9600

loop_
_geom_hbond_atom_site_label_D
_geom_hbond_atom_site_label_H
_geom_hbond_atom_site_label_A
_geom_hbond_site_symmetry_A
_geom_hbond_distance_DH
_geom_hbond_distance_HA
_geom_hbond_distance_DA
_geom_hbond_angle_DHA
C28 H28 N3 2_545 0.93 2.49 3.416(2) 176

loop_
_geom_torsion_atom_site_label_1
_geom_torsion_atom_site_label_2
_geom_torsion_atom_site_label_3
_geom_torsion_atom_site_label_4
_geom_torsion
C6 C1 C2 C3 0.3(3)
C1 C2 C3 C4 1.8(3)
C2 C3 C4 C5 -2.0(3)
C3 C4 C5 N2 -177.95(19)
C3 C4 C5 C6 0.1(3)
C2 C1 C6 N1 177.18(17)
C2 C1 C6 C5 -2.2(3)
N2 C5 C6 N1 0.6(3)
C4 C5 C6 N1 -177.38(16)
N2 C5 C6 C1 179.95(16)
C4 C5 C6 C1 2.0(3)
N1 C7 C8 N2 1.3(3)
C11 C7 C8 N2 -179.79(15)
N1 C7 C8 C9 178.99(15)
C11 C7 C8 C9 -2.10(18)
N2 C8 C9 C15 1.2(3)
C7 C8 C9 C15 -176.42(19)
N2 C8 C9 C10 178.05(17)
C7 C8 C9 C10 0.48(19)
C15 C9 C10 C12 1.7(3)
C8 C9 C10 C12 -175.58(16)
C15 C9 C10 C11 178.59(16)
C8 C9 C10 C11 1.34(19)
C12 C10 C11 N3 50.2(2)
C9 C10 C11 N3 -126.35(15)
C12 C10 C11 C7 174.18(17)
C9 C10 C11 C7 -2.42(17)
C12 C10 C11 C16 -66.8(2)
C9 C10 C11 C16 116.57(16)
N1 C7 C11 N3 -58.6(2)
C8 C7 C11 N3 122.49(15)
N1 C7 C11 C10 -178.43(15)
C8 C7 C11 C10 2.68(16)
N1 C7 C11 C16 57.0(2)
C8 C7 C11 C16 -121.89(14)
C9 C10 C12 C13 -2.1(3)
C11 C10 C12 C13 -178.46(18)
C10 C12 C13 C14 1.2(3)
C12 C13 C14 C15 0.2(4)
C13 C14 C15 C9 -0.7(3)
C10 C9 C15 C14 -0.2(3)
C8 C9 C15 C14 176.3(2)
N3 C11 C16 C26 -112.15(13)
C10 C11 C16 C26 9.44(19)
C7 C11 C16 C26 123.43(14)
N3 C11 C16 C17 13.11(15)
C10 C11 C16 C17 134.70(14)
C7 C11 C16 C17 -111.31(14)
C26 C16 C17 C18 134.85(13)
C11 C16 C17 C18 11.52(15)
C26 C16 C17 C20 -100.24(15)
C11 C16 C17 C20 136.43(13)
C20 C17 C18 N3 -155.76(13)
C16 C17 C18 N3 -32.34(16)
C18 C17 C20 C21 -125.50(18)
C16 C17 C20 C21 115.89(18)
C18 C17 C20 C25 55.8(2)
C16 C17 C20 C25 -62.8(2)
C25 C20 C21 C22 1.3(3)
C17 C20 C21 C22 -177.46(18)
C20 C21 C22 C23 -1.6(3)
C21 C22 C23 C24 0.9(3)
C21 C22 C23 C37 -178.43(19)
C22 C23 C24 C25 -0.1(3)
C37 C23 C24 C25 179.34(18)
C23 C24 C25 C20 -0.2(3)
C21 C20 C25 C24 -0.4(3)
C17 C20 C25 C24 178.36(16)
C17 C16 C26 O1 -26.9(2)
C11 C16 C26 O1 93.32(17)
C17 C16 C26 C27 154.99(13)
C11 C16 C26 C27 -84.80(15)
O1 C26 C27 C28 1.6(2)
C16 C26 C27 C28 179.68(14)
O1 C26 C27 C31 172.55(16)
C16 C26 C27 C31 -9.3(2)
O1 C26 C27 Fe1 86.68(17)
C16 C26 C27 Fe1 -95.21(14)
C31 C27 C28 C29 -0.34(19)
C26 C27 C28 C29 172.13(15)
Fe1 C27 C28 C29 59.96(13)
C31 C27 C28 Fe1 -60.29(11)
C26 C27 C28 Fe1 112.17(15)
C27 C28 C29 C30 0.0(2)
Fe1 C28 C29 C30 58.96(14)
C27 C28 C29 Fe1 -58.93(12)
C28 C29 C30 C31 0.3(2)
Fe1 C29 C30 C31 58.72(13)
C28 C29 C30 Fe1 -58.43(13)
C29 C30 C31 C27 -0.5(2)
Fe1 C30 C31 C27 58.50(11)
C29 C30 C31 Fe1 -59.00(14)
C28 C27 C31 C30 0.51(19)
C26 C27 C31 C30 -171.81(15)
Fe1 C27 C31 C30 -59.76(12)
C28 C27 C31 Fe1 60.28(11)
C26 C27 C31 Fe1 -112.05(15)
C36 C32 C33 C34 0.1(3)
Fe1 C32 C33 C34 59.93(17)
C36 C32 C33 Fe1 -59.82(16)
C32 C33 C34 C35 -0.4(3)
Fe1 C33 C34 C35 59.12(18)
C32 C33 C34 Fe1 -59.57(15)
C33 C34 C35 C36 0.6(3)
Fe1 C34 C35 C36 60.33(18)
C33 C34 C35 Fe1 -59.72(18)
C34 C35 C36 C32 -0.5(3)
Fe1 C35 C36 C32 60.25(17)
C34 C35 C36 Fe1 -60.78(19)
C33 C32 C36 C35 0.3(3)
Fe1 C32 C36 C35 -60.01(18)
C33 C32 C36 Fe1 60.27(15)
C8 C7 N1 C6 -2.9(2)
C11 C7 N1 C6 178.34(14)
C1 C6 N1 C7 -177.38(15)
C5 C6 N1 C7 2.0(2)
C7 C8 N2 C5 1.4(2)
C9 C8 N2 C5 -175.84(16)
C6 C5 N2 C8 -2.2(2)
C4 C5 N2 C8 175.73(17)
C17 C18 N3 C19 175.16(14)
C17 C18 N3 C11 43.41(16)
C10 C11 N3 C19 68.04(18)
C7 C11 N3 C19 -46.10(19)
C16 C11 N3 C19 -165.80(14)
C10 C11 N3 C18 -161.05(13)
C7 C11 N3 C18 84.81(16)
C16 C11 N3 C18 -34.89(15)
C34 C35 Fe1 C27 162.4(2)
C36 C35 Fe1 C27 43.7(4)
C34 C35 Fe1 C36 118.7(3)
C34 C35 Fe1 C32 80.7(2)
C36 C35 Fe1 C32 -38.04(17)
C36 C35 Fe1 C34 -118.7(3)
C34 C35 Fe1 C28 -165.24(16)
C36 C35 Fe1 C28 76.0(2)
C34 C35 Fe1 C33 36.79(18)
C36 C35 Fe1 C33 -81.92(19)
C34 C35 Fe1 C31 -51.2(4)
C36 C35 Fe1 C31 -169.9(2)
C34 C35 Fe1 C29 -123.77(19)
C36 C35 Fe1 C29 117.52(18)
C34 C35 Fe1 C30 -82.4(2)
C36 C35 Fe1 C30 158.85(17)
C28 C27 Fe1 C35 43.5(3)
C31 C27 Fe1 C35 161.4(3)
C26 C27 Fe1 C35 -76.7(3)
C28 C27 Fe1 C36 75.58(16)
C31 C27 Fe1 C36 -166.46(14)
C26 C27 Fe1 C36 -44.61(18)
C28 C27 Fe1 C32 117.50(13)
C31 C27 Fe1 C32 -124.53(13)
C26 C27 Fe1 C32 -2.69(16)
C28 C27 Fe1 C34 -170.0(3)
C31 C27 Fe1 C34 -52.0(3)
C26 C27 Fe1 C34 69.9(3)
C31 C27 Fe1 C28 117.96(14)
C26 C27 Fe1 C28 -120.19(16)
C28 C27 Fe1 C33 159.12(12)
C31 C27 Fe1 C33 -82.91(13)
C26 C27 Fe1 C33 38.93(16)
C28 C27 Fe1 C31 -117.96(14)
C26 C27 Fe1 C31 121.85(16)
C28 C27 Fe1 C29 -37.51(11)
C31 C27 Fe1 C29 80.46(11)
C26 C27 Fe1 C29 -157.70(14)
C28 C27 Fe1 C30 -80.91(11)
C31 C27 Fe1 C30 37.05(10)
C26 C27 Fe1 C30 158.90(14)
C32 C36 Fe1 C35 -118.5(2)
C35 C36 Fe1 C27 -162.74(16)
C32 C36 Fe1 C27 78.74(17)
C35 C36 Fe1 C32 118.5(2)
C35 C36 Fe1 C34 37.51(18)
C32 C36 Fe1 C34 -81.01(18)
C35 C36 Fe1 C28 -121.17(17)
C32 C36 Fe1 C28 120.32(16)
C35 C36 Fe1 C33 80.39(19)
C32 C36 Fe1 C33 -38.13(16)
C35 C36 Fe1 C31 167.7(2)
C32 C36 Fe1 C31 49.2(4)
C35 C36 Fe1 C29 -79.76(19)
C32 C36 Fe1 C29 161.73(14)
C35 C36 Fe1 C30 -49.0(3)
C32 C36 Fe1 C30 -167.52(19)
C33 C32 Fe1 C35 -80.36(18)
C36 C32 Fe1 C35 37.77(17)
C33 C32 Fe1 C27 121.61(15)
C36 C32 Fe1 C27 -120.26(17)
C33 C32 Fe1 C36 -118.1(2)
C33 C32 Fe1 C34 -37.11(16)
C36 C32 Fe1 C34 81.01(19)
C33 C32 Fe1 C28 164.92(14)
C36 C32 Fe1 C28 -76.96(19)
C36 C32 Fe1 C33 118.1(2)
C33 C32 Fe1 C31 79.02(17)
C36 C32 Fe1 C31 -162.85(16)
C33 C32 Fe1 C29 -160.4(2)
C36 C32 Fe1 C29 -42.3(3)
C33 C32 Fe1 C30 45.0(4)
C36 C32 Fe1 C30 163.1(3)
C33 C34 Fe1 C35 119.8(3)
C33 C34 Fe1 C27 -42.2(4)
C35 C34 Fe1 C27 -162.0(3)
C33 C34 Fe1 C36 82.0(2)
C35 C34 Fe1 C36 -37.8(2)
C33 C34 Fe1 C32 37.94(17)
C35 C34 Fe1 C32 -81.8(2)
C33 C34 Fe1 C28 156.3(2)
C35 C34 Fe1 C28 36.5(4)
C35 C34 Fe1 C33 -119.8(3)
C33 C34 Fe1 C31 -81.20(18)
C35 C34 Fe1 C31 159.02(19)
C33 C34 Fe1 C29 -166.04(14)
C35 C34 Fe1 C29 74.2(2)
C33 C34 Fe1 C30 -123.52(16)
C35 C34 Fe1 C30 116.7(2)
C29 C28 Fe1 C35 77.86(18)
C27 C28 Fe1 C35 -163.05(16)
C29 C28 Fe1 C27 -119.08(15)
C29 C28 Fe1 C36 118.36(16)
C27 C28 Fe1 C36 -122.55(15)
C29 C28 Fe1 C32 159.35(14)
C27 C28 Fe1 C32 -81.57(15)
C29 C28 Fe1 C34 51.2(3)
C27 C28 Fe1 C34 170.3(3)
C29 C28 Fe1 C33 -173.2(2)
C27 C28 Fe1 C33 -54.1(3)
C29 C28 Fe1 C31 -80.23(12)
C27 C28 Fe1 C31 38.85(10)
C27 C28 Fe1 C29 119.08(15)
C29 C28 Fe1 C30 -37.05(11)
C27 C28 Fe1 C30 82.03(11)
C34 C33 Fe1 C35 -37.09(19)
C32 C33 Fe1 C35 81.8(2)
C34 C33 Fe1 C27 163.53(16)
C32 C33 Fe1 C27 -77.54(17)
C34 C33 Fe1 C36 -80.7(2)
C32 C33 Fe1 C36 38.20(18)
C34 C33 Fe1 C32 -118.9(2)
C32 C33 Fe1 C34 118.9(2)
C34 C33 Fe1 C28 -156.4(2)
C32 C33 Fe1 C28 -37.4(3)
C34 C33 Fe1 C31 118.88(17)
C32 C33 Fe1 C31 -122.19(16)
C34 C33 Fe1 C29 37.1(4)
C32 C33 Fe1 C29 156.0(3)
C34 C33 Fe1 C30 76.43(19)
C32 C33 Fe1 C30 -164.64(15)
C30 C31 Fe1 C35 -43.2(3)
C27 C31 Fe1 C35 -162.6(2)
C30 C31 Fe1 C27 119.34(15)
C30 C31 Fe1 C36 157.9(3)
C27 C31 Fe1 C36 38.5(3)
C30 C31 Fe1 C32 -164.77(13)
C27 C31 Fe1 C32 75.89(13)
C30 C31 Fe1 C34 -80.07(15)
C27 C31 Fe1 C34 160.58(13)
C30 C31 Fe1 C28 80.78(12)
C27 C31 Fe1 C28 -38.56(9)
C30 C31 Fe1 C33 -122.11(13)
C27 C31 Fe1 C33 118.55(12)
C30 C31 Fe1 C29 37.17(11)
C27 C31 Fe1 C29 -82.17(11)
C27 C31 Fe1 C30 -119.34(15)
C30 C29 Fe1 C35 119.88(16)
C28 C29 Fe1 C35 -120.06(16)
C30 C29 Fe1 C27 -81.86(12)
C28 C29 Fe1 C27 38.20(10)
C30 C29 Fe1 C36 161.28(16)
C28 C29 Fe1 C36 -78.66(17)
C30 C29 Fe1 C32 -168.4(2)
C28 C29 Fe1 C32 -48.4(3)
C30 C29 Fe1 C34 79.95(16)
C28 C29 Fe1 C34 -159.99(14)
C30 C29 Fe1 C28 -120.06(16)
C30 C29 Fe1 C33 52.4(3)
C28 C29 Fe1 C33 172.5(2)
C30 C29 Fe1 C31 -36.99(11)
C28 C29 Fe1 C31 83.07(11)
C28 C29 Fe1 C30 120.06(16)
C31 C30 Fe1 C35 162.08(14)
C29 C30 Fe1 C35 -77.92(17)
C31 C30 Fe1 C27 -38.35(10)
C29 C30 Fe1 C27 81.65(12)
C31 C30 Fe1 C36 -163.0(2)
C29 C30 Fe1 C36 -43.0(3)
C31 C30 Fe1 C32 44.5(3)
C29 C30 Fe1 C32 164.5(3)
C31 C30 Fe1 C34 119.85(14)
C29 C30 Fe1 C34 -120.15(14)
C31 C30 Fe1 C28 -82.81(11)
C29 C30 Fe1 C28 37.19(11)
C31 C30 Fe1 C33 78.96(15)
C29 C30 Fe1 C33 -161.03(13)
C29 C30 Fe1 C31 120.00(16)
C31 C30 Fe1 C29 -120.00(16)
